data_7107976
loop_
_publ_author_name
'Anupam Bandyopadhyay'
'Sandip Jadhav'
'Hosahudya Gopi'

_publ_section_title
;
 alpha/gamma^4^-hybrid peptide helices: synthesis, crystal conformations
 and analogy with the alpha-helix
;
_journal_name_full Chem.Commun.
_journal_page_first 7170
_journal_paper_doi 10.1039/c2cc32911e
_journal_volume 48
_journal_year 2012
_chemical_absolute_configuration syn
_chemical_compound_source synthesis
_chemical_formula_moiety 'C39 H58 N4 O7, (C H4 O)'
_chemical_formula_sum 'C40 H62 N4 O8'
_chemical_formula_weight 726.94
_chemical_name_common 'Tetra peptide'
_chemical_name_systematic 'Alpha gamma helix'
_space_group_IT_number 4
_symmetry_cell_setting monoclinic
_symmetry_Int_Tables_number 4
_symmetry_space_group_name_Hall 'P 2yb'
_symmetry_space_group_name_H-M 'P 1 21 1'
_atom_sites_solution_hydrogens geom
_atom_sites_solution_primary direct
_atom_sites_solution_secondary difmap
_audit_creation_method SHELXL-97
_cell_angle_alpha 90.00
_cell_angle_beta 99.384(5)
_cell_angle_gamma 90.00
_cell_formula_units_Z 4
_cell_length_a 10.132(2)
_cell_length_b 20.141(4)
_cell_length_c 21.010(4)
_cell_measurement_temperature 100(2)
_cell_volume 4230.1(14)
_computing_structure_refinement 'SHELXL-97 (Sheldrick, 2008)'
_computing_structure_solution 'SHELXS-97 (Sheldrick, 2008)'
_diffrn_ambient_pressure 101.325
_diffrn_ambient_temperature 100(2)
_diffrn_measured_fraction_theta_full 0.999
_diffrn_measured_fraction_theta_max 0.999
_diffrn_radiation_monochromator graphite
_diffrn_radiation_probe x-ray
_diffrn_radiation_type MoK\a
_diffrn_radiation_wavelength 0.71073
_diffrn_reflns_av_R_equivalents 0.0699
_diffrn_reflns_av_sigmaI/netI 0.0854
_diffrn_reflns_limit_h_max 13
_diffrn_reflns_limit_h_min -13
_diffrn_reflns_limit_k_max 16
_diffrn_reflns_limit_k_min -26
_diffrn_reflns_limit_l_max 27
_diffrn_reflns_limit_l_min -28
_diffrn_reflns_number 42078
_diffrn_reflns_theta_full 28.28
_diffrn_reflns_theta_max 28.28
_diffrn_reflns_theta_min 1.41
_diffrn_source 'fine-focus sealed tube'
_diffrn_source_type 'graphite monochromator'
_exptl_absorpt_coefficient_mu 0.079
_exptl_absorpt_correction_T_max 0.975
_exptl_absorpt_correction_T_min 0.967
_exptl_absorpt_correction_type multi-scan
_exptl_absorpt_process_details SADABS
_exptl_crystal_colour colorless
_exptl_crystal_density_diffrn 1.141
_exptl_crystal_density_method 'not measured'
_exptl_crystal_description 'rectangular block'
_exptl_crystal_F_000 1576
_exptl_crystal_recrystallization_method methanol
_exptl_crystal_size_max 0.42
_exptl_crystal_size_mid 0.35
_exptl_crystal_size_min 0.32
_refine_diff_density_max 0.210
_refine_diff_density_min -0.330
_refine_diff_density_rms 0.044
_refine_ls_abs_structure_details 'Flack H D (1983), Acta Cryst. A39, 876-881'
_refine_ls_abs_structure_Flack -0.7(10)
_refine_ls_extinction_method none
_refine_ls_goodness_of_fit_ref 0.952
_refine_ls_hydrogen_treatment constr
_refine_ls_matrix_type full
_refine_ls_number_parameters 952
_refine_ls_number_reflns 14908
_refine_ls_number_restraints 1
_refine_ls_restrained_S_all 0.951
_refine_ls_R_factor_all 0.1495
_refine_ls_R_factor_gt 0.0592
_refine_ls_shift/su_max 2.496
_refine_ls_shift/su_mean 0.051
_refine_ls_structure_factor_coef Fsqd
_refine_ls_weighting_details 'calc w=1/[\s^2^(Fo^2^)+(0.0904P)^2^+0.0000P] where P=(Fo^2^+2Fc^2^)/3'
_refine_ls_weighting_scheme calc
_refine_ls_wR_factor_gt 0.1383
_refine_ls_wR_factor_ref 0.1832
_reflns_number_gt 6991
_reflns_number_total 14908
_reflns_threshold_expression >2sigma(I)
_cod_data_source_file c2cc32911e.txt
_cod_data_source_block P1
_cod_original_sg_symbol_H-M 'P 21'
_cod_database_code 7107976

loop_
_symmetry_equiv_pos_as_xyz
'x, y, z'
'-x, y+1/2, -z'

loop_
_atom_site_label
_atom_site_type_symbol
_atom_site_fract_x
_atom_site_fract_y
_atom_site_fract_z
_atom_site_U_iso_or_equiv
_atom_site_adp_type
_atom_site_occupancy
_atom_site_symmetry_multiplicity
_atom_site_calc_flag
_atom_site_refinement_flags
O1 O 0.2149(3) 0.86739(13) 0.43139(14) 0.0659(8) Uani 1 1 d .
O2 O 0.3222(3) 0.76895(13) 0.42686(14) 0.0637(7) Uani 1 1 d .
O3 O 0.6627(3) 0.73301(12) 0.50960(13) 0.0594(7) Uani 1 1 d .
O4 O 0.3688(3) 0.57548(15) 0.57364(14) 0.0779(9) Uani 1 1 d .
O5 O 0.5832(3) 0.49148(12) 0.48090(13) 0.0657(8) Uani 1 1 d .
O6 O 0.7104(8) 0.4740(2) 0.7506(2) 0.182(3) Uani 1 1 d .
O7 O 0.6560(4) 0.57913(18) 0.73648(15) 0.0907(10) Uani 1 1 d .
O8 O 0.7889(3) 0.97256(13) 1.03211(14) 0.0619(7) Uani 1 1 d .
O9 O 0.6825(3) 0.87806(13) 1.05404(13) 0.0624(7) Uani 1 1 d .
O10 O 0.3455(3) 0.83315(12) 0.98936(13) 0.0602(7) Uani 1 1 d .
O11 O 0.6142(3) 0.66308(14) 0.94447(15) 0.0764(9) Uani 1 1 d .
O12 O 0.4296(3) 0.59618(12) 1.05916(13) 0.0630(7) Uani 1 1 d .
O13 O 0.2671(6) 0.6683(2) 0.78246(19) 0.1374(17) Uani 1 1 d .
O14 O 0.2893(4) 0.55988(17) 0.79080(15) 0.0983(12) Uani 1 1 d .
O15 O 0.4127(8) 0.4911(2) 0.1407(2) 0.136(2) Uani 1 1 d .
H15A H 0.4289 0.5271 0.1255 0.205 Uiso 1 1 calc R
O16 O 0.7317(14) 0.4131(8) 0.3743(6) 0.313(5) Uiso 1 1 d .
H16A H 0.8018 0.4079 0.3994 0.469 Uiso 1 1 calc R
N1 N 0.4342(3) 0.86394(15) 0.45888(15) 0.0515(8) Uani 1 1 d .
H1 H 0.4251 0.9051 0.4680 0.062 Uiso 1 1 calc R
N2 N 0.5223(3) 0.78579(15) 0.56587(15) 0.0547(8) Uani 1 1 d .
H2 H 0.4704 0.8195 0.5663 0.066 Uiso 1 1 calc R
N3 N 0.3967(3) 0.63988(16) 0.48993(16) 0.0594(8) Uani 1 1 d .
H3 H 0.3960 0.6796 0.4747 0.071 Uiso 1 1 calc R
N4 N 0.6652(3) 0.59039(15) 0.51771(15) 0.0558(8) Uani 1 1 d .
H4 H 0.6518 0.6326 0.5179 0.067 Uiso 1 1 calc R
N5 N 0.5699(3) 0.96946(14) 1.01225(14) 0.0501(8) Uani 1 1 d .
H5 H 0.5778 1.0087 0.9971 0.060 Uiso 1 1 calc R
N6 N 0.4697(3) 0.87591(15) 0.91940(14) 0.0569(8) Uani 1 1 d .
H6 H 0.5190 0.9087 0.9115 0.068 Uiso 1 1 calc R
N7 N 0.6120(3) 0.73860(15) 1.02289(15) 0.0514(8) Uani 1 1 d .
H7 H 0.6201 0.7797 1.0339 0.062 Uiso 1 1 calc R
N8 N 0.3475(3) 0.69074(15) 1.00954(15) 0.0508(8) Uani 1 1 d .
H8 H 0.3649 0.7313 1.0010 0.061 Uiso 1 1 calc R
C1 C 0.0794(5) 0.8414(3) 0.4091(3) 0.0789(14) Uani 1 1 d .
C2 C -0.0049(5) 0.9032(3) 0.4109(3) 0.1046(19) Uani 1 1 d .
H2A H -0.0975 0.8923 0.3976 0.157 Uiso 1 1 calc R
H2B H 0.0216 0.9360 0.3823 0.157 Uiso 1 1 calc R
H2C H 0.0079 0.9205 0.4541 0.157 Uiso 1 1 calc R
C3 C 0.0448(6) 0.7916(3) 0.4579(4) 0.123(2) Uani 1 1 d .
H3A H 0.0917 0.7508 0.4539 0.184 Uiso 1 1 calc R
H3B H -0.0498 0.7835 0.4502 0.184 Uiso 1 1 calc R
H3C H 0.0706 0.8091 0.5006 0.184 Uiso 1 1 calc R
C4 C 0.0735(8) 0.8140(5) 0.3429(3) 0.151(3) Uani 1 1 d .
H4A H 0.1243 0.7736 0.3450 0.227 Uiso 1 1 calc R
H4B H 0.1104 0.8457 0.3165 0.227 Uiso 1 1 calc R
H4C H -0.0178 0.8051 0.3246 0.227 Uiso 1 1 calc R
C5 C 0.3235(4) 0.8281(2) 0.43822(19) 0.0559(10) Uani 1 1 d .
C6 C 0.5691(4) 0.83613(17) 0.46648(19) 0.0502(9) Uani 1 1 d .
C7 C 0.5990(5) 0.8119(2) 0.4012(2) 0.0667(12) Uani 1 1 d .
H7A H 0.5888 0.8481 0.3710 0.100 Uiso 1 1 calc R
H7B H 0.5379 0.7770 0.3853 0.100 Uiso 1 1 calc R
H7C H 0.6891 0.7954 0.4062 0.100 Uiso 1 1 calc R
C8 C 0.6646(4) 0.8921(2) 0.4914(2) 0.0658(11) Uani 1 1 d .
H8A H 0.6434 0.9083 0.5315 0.099 Uiso 1 1 calc R
H8B H 0.6559 0.9275 0.4604 0.099 Uiso 1 1 calc R
H8C H 0.7548 0.8758 0.4981 0.099 Uiso 1 1 calc R
C9 C 0.5870(4) 0.77936(18) 0.51597(18) 0.0478(9) Uani 1 1 d .
C10 C 0.5334(5) 0.7394(2) 0.62012(18) 0.0627(11) Uani 1 1 d .
H10 H 0.5815 0.6999 0.6091 0.075 Uiso 1 1 calc R
C11 C 0.6167(6) 0.7720(3) 0.6805(2) 0.0869(15) Uani 1 1 d .
H11A H 0.5765 0.8144 0.6880 0.104 Uiso 1 1 calc R
H11B H 0.6113 0.7440 0.7176 0.104 Uiso 1 1 calc R
C12 C 0.7582(7) 0.7829(3) 0.6765(2) 0.0861(16) Uani 1 1 d .
C13 C 0.8069(7) 0.8418(3) 0.6538(3) 0.114(2) Uani 1 1 d .
H13 H 0.7479 0.8770 0.6434 0.136 Uiso 1 1 calc R
C14 C 0.9384(9) 0.8501(4) 0.6460(5) 0.154(3) Uani 1 1 d .
H14 H 0.9675 0.8902 0.6312 0.185 Uiso 1 1 calc R
C15 C 1.0261(9) 0.7976(7) 0.6608(5) 0.162(3) Uani 1 1 d .
H15 H 1.1139 0.8017 0.6536 0.195 Uiso 1 1 calc R
C16 C 0.9857(12) 0.7406(5) 0.6855(5) 0.155(4) Uani 1 1 d .
H16 H 1.0464 0.7067 0.6984 0.186 Uiso 1 1 calc R
C17 C 0.8559(10) 0.7340(3) 0.6910(3) 0.120(2) Uani 1 1 d .
H17 H 0.8291 0.6934 0.7057 0.144 Uiso 1 1 calc R
C18 C 0.3994(5) 0.7178(2) 0.6339(2) 0.0762(13) Uani 1 1 d .
H18A H 0.3570 0.7555 0.6511 0.091 Uiso 1 1 calc R
H18B H 0.4132 0.6841 0.6673 0.091 Uiso 1 1 calc R
C19 C 0.3040(5) 0.6904(2) 0.5765(2) 0.0726(13) Uani 1 1 d .
H19A H 0.2200 0.6790 0.5903 0.087 Uiso 1 1 calc R
H19B H 0.2856 0.7248 0.5439 0.087 Uiso 1 1 calc R
C20 C 0.3575(4) 0.6302(2) 0.5470(2) 0.0640(11) Uani 1 1 d .
C21 C 0.4406(4) 0.58575(19) 0.45266(18) 0.0558(10) Uani 1 1 d .
H21 H 0.3696 0.5522 0.4458 0.067 Uiso 1 1 calc R
C22 C 0.4596(5) 0.6132(2) 0.38699(19) 0.0649(11) Uani 1 1 d .
H22A H 0.3757 0.6330 0.3669 0.078 Uiso 1 1 calc R
H22B H 0.5253 0.6486 0.3941 0.078 Uiso 1 1 calc R
C23 C 0.5031(5) 0.5647(2) 0.3399(2) 0.0712(12) Uani 1 1 d .
H23 H 0.5867 0.5438 0.3603 0.085 Uiso 1 1 calc R
C24 C 0.5292(6) 0.6008(3) 0.2798(2) 0.0932(16) Uani 1 1 d .
H24A H 0.5949 0.6349 0.2916 0.140 Uiso 1 1 calc R
H24B H 0.4476 0.6206 0.2585 0.140 Uiso 1 1 calc R
H24C H 0.5615 0.5699 0.2512 0.140 Uiso 1 1 calc R
C25 C 0.3980(6) 0.5096(3) 0.3207(2) 0.0988(18) Uani 1 1 d .
H25A H 0.3140 0.5294 0.3026 0.148 Uiso 1 1 calc R
H25B H 0.3871 0.4843 0.3583 0.148 Uiso 1 1 calc R
H25C H 0.4275 0.4808 0.2894 0.148 Uiso 1 1 calc R
C26 C 0.5693(4) 0.55240(19) 0.48570(18) 0.0544(10) Uani 1 1 d .
C27 C 0.7919(4) 0.5651(2) 0.55257(19) 0.0593(10) Uani 1 1 d .
H27 H 0.8046 0.5197 0.5380 0.071 Uiso 1 1 calc R
C28 C 0.9079(5) 0.6077(2) 0.5380(2) 0.0728(12) Uani 1 1 d .
H28A H 0.8865 0.6541 0.5434 0.087 Uiso 1 1 calc R
H28B H 0.9870 0.5973 0.5691 0.087 Uiso 1 1 calc R
C29 C 0.9392(5) 0.5979(2) 0.4717(2) 0.0674(12) Uani 1 1 d .
C30 C 0.8729(6) 0.6319(3) 0.4208(3) 0.0986(17) Uani 1 1 d .
H30 H 0.8078 0.6626 0.4274 0.118 Uiso 1 1 calc R
C31 C 0.9002(9) 0.6220(6) 0.3599(4) 0.157(4) Uani 1 1 d .
H31 H 0.8542 0.6458 0.3253 0.188 Uiso 1 1 calc R
C32 C 0.9975(12) 0.5760(8) 0.3501(4) 0.181(6) Uani 1 1 d .
H32 H 1.0145 0.5677 0.3086 0.218 Uiso 1 1 calc R
C33 C 1.0669(8) 0.5434(4) 0.4010(5) 0.139(3) Uani 1 1 d .
H33 H 1.1330 0.5132 0.3945 0.167 Uiso 1 1 calc R
C34 C 1.0407(5) 0.5544(3) 0.4619(3) 0.0924(16) Uani 1 1 d .
H34 H 1.0909 0.5328 0.4968 0.111 Uiso 1 1 calc R
C35 C 0.7880(5) 0.5635(2) 0.6249(2) 0.0696(12) Uani 1 1 d .
H35A H 0.8746 0.5491 0.6472 0.083 Uiso 1 1 calc R
H35B H 0.7732 0.6083 0.6392 0.083 Uiso 1 1 calc R
C36 C 0.6812(5) 0.5185(2) 0.6444(2) 0.0753(13) Uani 1 1 d .
H36A H 0.5936 0.5328 0.6232 0.090 Uiso 1 1 calc R
H36B H 0.6952 0.4733 0.6309 0.090 Uiso 1 1 calc R
C37 C 0.6867(6) 0.5204(3) 0.7154(2) 0.0897(16) Uani 1 1 d .
C38 C 0.6648(8) 0.5890(4) 0.8055(3) 0.116(2) Uani 1 1 d .
H38A H 0.6548 0.5467 0.8263 0.139 Uiso 1 1 calc R
H38B H 0.5933 0.6181 0.8138 0.139 Uiso 1 1 calc R
C39 C 0.7952(8) 0.6186(4) 0.8322(3) 0.128(3) Uani 1 1 d .
H39A H 0.8039 0.6609 0.8122 0.193 Uiso 1 1 calc R
H39B H 0.8658 0.5897 0.8238 0.193 Uiso 1 1 calc R
H39C H 0.8008 0.6244 0.8779 0.193 Uiso 1 1 calc R
C40 C 0.9246(4) 0.9476(2) 1.0572(2) 0.0692(12) Uani 1 1 d .
C41 C 0.9566(6) 0.8888(3) 1.0179(3) 0.1020(18) Uani 1 1 d .
H41A H 0.9144 0.8498 1.0316 0.153 Uiso 1 1 calc R
H41B H 1.0517 0.8823 1.0242 0.153 Uiso 1 1 calc R
H41C H 0.9241 0.8969 0.9731 0.153 Uiso 1 1 calc R
C42 C 1.0100(5) 1.0063(3) 1.0449(3) 0.1008(18) Uani 1 1 d .
H42A H 1.1013 0.9981 1.0638 0.151 Uiso 1 1 calc R
H42B H 0.9785 1.0454 1.0638 0.151 Uiso 1 1 calc R
H42C H 1.0043 1.0127 0.9992 0.151 Uiso 1 1 calc R
C43 C 0.9367(6) 0.9341(3) 1.1275(3) 0.1079(19) Uani 1 1 d .
H43A H 0.8815 0.8968 1.1342 0.162 Uiso 1 1 calc R
H43B H 0.9082 0.9724 1.1488 0.162 Uiso 1 1 calc R
H43C H 1.0282 0.9243 1.1448 0.162 Uiso 1 1 calc R
C44 C 0.6797(4) 0.93539(19) 1.03474(19) 0.0540(10) Uani 1 1 d .
C45 C 0.4357(4) 0.94240(18) 1.01239(19) 0.0524(10) Uani 1 1 d .
C46 C 0.3356(4) 0.9939(2) 0.9795(2) 0.0716(13) Uani 1 1 d .
H46A H 0.3621 1.0080 0.9398 0.107 Uiso 1 1 calc R
H46B H 0.3341 1.0315 1.0075 0.107 Uiso 1 1 calc R
H46C H 0.2480 0.9745 0.9707 0.107 Uiso 1 1 calc R
C47 C 0.4117(5) 0.9297(2) 1.0807(2) 0.0712(13) Uani 1 1 d .
H47A H 0.4323 0.9691 1.1061 0.107 Uiso 1 1 calc R
H47B H 0.4679 0.8940 1.0992 0.107 Uiso 1 1 calc R
H47C H 0.3196 0.9181 1.0800 0.107 Uiso 1 1 calc R
C48 C 0.4146(4) 0.87797(18) 0.97278(18) 0.0487(9) Uani 1 1 d .
C49 C 0.4507(5) 0.82096(19) 0.87382(18) 0.0621(11) Uani 1 1 d .
H49 H 0.3986 0.7867 0.8917 0.074 Uiso 1 1 calc R
C50 C 0.3700(6) 0.8437(3) 0.8090(2) 0.0880(16) Uani 1 1 d .
H50A H 0.4268 0.8719 0.7876 0.106 Uiso 1 1 calc R
H50B H 0.3479 0.8048 0.7821 0.106 Uiso 1 1 calc R
C51 C 0.2444(8) 0.8802(3) 0.8132(2) 0.0938(18) Uani 1 1 d .
C52 C 0.1335(10) 0.8464(4) 0.8222(3) 0.134(3) Uani 1 1 d .
H52 H 0.1368 0.8004 0.8254 0.161 Uiso 1 1 calc R
C53 C 0.0140(12) 0.8794(7) 0.8269(5) 0.176(4) Uani 1 1 d .
H53 H -0.0623 0.8557 0.8323 0.211 Uiso 1 1 calc R
C54 C 0.0120(14) 0.9470(9) 0.8233(6) 0.188(6) Uani 1 1 d .
H54 H -0.0667 0.9696 0.8265 0.226 Uiso 1 1 calc R
C55 C 0.1175(16) 0.9805(6) 0.8156(6) 0.195(6) Uani 1 1 d .
H55 H 0.1143 1.0267 0.8143 0.234 Uiso 1 1 calc R
C56 C 0.2354(10) 0.9478(3) 0.8093(4) 0.148(3) Uani 1 1 d .
H56 H 0.3094 0.9723 0.8023 0.177 Uiso 1 1 calc R
C57 C 0.5825(5) 0.7901(2) 0.8637(2) 0.0765(14) Uani 1 1 d .
H57A H 0.5631 0.7493 0.8394 0.092 Uiso 1 1 calc R
H57B H 0.6255 0.8201 0.8373 0.092 Uiso 1 1 calc R
C58 C 0.6813(5) 0.7744(2) 0.9242(2) 0.0686(12) Uani 1 1 d .
H58A H 0.7654 0.7607 0.9118 0.082 Uiso 1 1 calc R
H58B H 0.6978 0.8144 0.9499 0.082 Uiso 1 1 calc R
C59 C 0.6336(4) 0.72043(19) 0.9649(2) 0.0583(10) Uani 1 1 d .
C60 C 0.5747(4) 0.69023(18) 1.06839(18) 0.0501(9) Uani 1 1 d .
H60 H 0.6455 0.6567 1.0762 0.060 Uiso 1 1 calc R
C61 C 0.5658(4) 0.7243(2) 1.13233(18) 0.0614(10) Uani 1 1 d .
H61A H 0.4981 0.7587 1.1244 0.074 Uiso 1 1 calc R
H61B H 0.5353 0.6920 1.1609 0.074 Uiso 1 1 calc R
C62 C 0.6940(5) 0.7555(3) 1.1672(2) 0.0842(15) Uani 1 1 d .
H62 H 0.7236 0.7891 1.1389 0.101 Uiso 1 1 calc R
C63 C 0.8039(6) 0.7048(4) 1.1831(3) 0.132(3) Uani 1 1 d .
H63A H 0.8239 0.6857 1.1439 0.197 Uiso 1 1 calc R
H63B H 0.7752 0.6705 1.2094 0.197 Uiso 1 1 calc R
H63C H 0.8825 0.7259 1.2060 0.197 Uiso 1 1 calc R
C64 C 0.6656(8) 0.7899(4) 1.2278(3) 0.131(2) Uani 1 1 d .
H64A H 0.7442 0.8132 1.2478 0.197 Uiso 1 1 calc R
H64B H 0.6412 0.7575 1.2573 0.197 Uiso 1 1 calc R
H64C H 0.5935 0.8209 1.2167 0.197 Uiso 1 1 calc R
C65 C 0.4442(4) 0.65513(18) 1.04377(18) 0.0513(9) Uani 1 1 d .
C66 C 0.2154(4) 0.66599(19) 0.98570(19) 0.0578(10) Uani 1 1 d .
H66 H 0.2109 0.6200 1.0005 0.069 Uiso 1 1 calc R
C67 C 0.1110(4) 0.7062(2) 1.0141(2) 0.0706(12) Uani 1 1 d .
H67A H 0.1117 0.7516 0.9988 0.085 Uiso 1 1 calc R
H67B H 0.0230 0.6878 0.9989 0.085 Uiso 1 1 calc R
C68 C 0.1357(5) 0.7062(2) 1.0859(3) 0.0759(13) Uani 1 1 d .
C69 C 0.1130(6) 0.6497(3) 1.1205(3) 0.1050(19) Uani 1 1 d .
H69 H 0.0775 0.6119 1.0988 0.126 Uiso 1 1 calc R
C70 C 0.1429(9) 0.6497(5) 1.1863(4) 0.141(3) Uani 1 1 d .
H70 H 0.1285 0.6113 1.2087 0.169 Uiso 1 1 calc R
C71 C 0.1914(8) 0.7026(6) 1.2190(3) 0.128(3) Uani 1 1 d .
H71 H 0.2073 0.7015 1.2639 0.154 Uiso 1 1 calc R
C72 C 0.2188(7) 0.7596(5) 1.1871(4) 0.119(2) Uani 1 1 d .
H72 H 0.2565 0.7965 1.2099 0.143 Uiso 1 1 calc R
C73 C 0.1885(6) 0.7606(3) 1.1201(3) 0.0937(16) Uani 1 1 d .
H73 H 0.2044 0.7991 1.0980 0.112 Uiso 1 1 calc R
C74 C 0.1929(4) 0.6652(2) 0.9129(2) 0.0677(11) Uani 1 1 d .
H74A H 0.2051 0.7098 0.8973 0.081 Uiso 1 1 calc R
H74B H 0.1013 0.6521 0.8971 0.081 Uiso 1 1 calc R
C75 C 0.2863(5) 0.6186(2) 0.88562(19) 0.0681(12) Uani 1 1 d .
H75A H 0.3776 0.6301 0.9039 0.082 Uiso 1 1 calc R
H75B H 0.2701 0.5738 0.8995 0.082 Uiso 1 1 calc R
C76 C 0.2741(6) 0.6189(2) 0.8147(2) 0.0816(14) Uani 1 1 d .
C77 C 0.2847(8) 0.5542(3) 0.7210(2) 0.116(2) Uani 1 1 d .
H77A H 0.1991 0.5695 0.6982 0.139 Uiso 1 1 calc R
H77B H 0.3550 0.5807 0.7073 0.139 Uiso 1 1 calc R
C78 C 0.3038(12) 0.4840(4) 0.7079(4) 0.190(5) Uani 1 1 d .
H78A H 0.2351 0.4584 0.7228 0.284 Uiso 1 1 calc R
H78B H 0.3898 0.4699 0.7298 0.284 Uiso 1 1 calc R
H78C H 0.2991 0.4775 0.6623 0.284 Uiso 1 1 calc R
C79 C 0.2983(11) 0.4852(6) 0.1378(7) 0.205(6) Uani 1 1 d .
H79A H 0.2575 0.4795 0.0936 0.307 Uiso 1 1 calc R
H79B H 0.2625 0.5242 0.1551 0.307 Uiso 1 1 calc R
H79C H 0.2800 0.4471 0.1624 0.307 Uiso 1 1 calc R
C80 C 0.6439(7) 0.3968(2) 0.3983(3) 0.099(2) Uani 1 1 d .
H80A H 0.5817 0.3719 0.3681 0.149 Uiso 1 1 calc R
H80B H 0.6001 0.4352 0.4121 0.149 Uiso 1 1 calc R
H80C H 0.6762 0.3695 0.4350 0.149 Uiso 1 1 calc R

loop_
_atom_site_aniso_label
_atom_site_aniso_U_11
_atom_site_aniso_U_22
_atom_site_aniso_U_33
_atom_site_aniso_U_23
_atom_site_aniso_U_13
_atom_site_aniso_U_12
O1 0.0533(17) 0.0469(15) 0.097(2) -0.0045(15) 0.0096(15) 0.0043(14)
O2 0.0675(19) 0.0390(14) 0.0828(19) -0.0078(14) 0.0073(15) -0.0019(13)
O3 0.0699(18) 0.0404(14) 0.0713(17) 0.0024(13) 0.0218(14) 0.0090(13)
O4 0.102(2) 0.0610(19) 0.075(2) 0.0106(17) 0.0283(17) -0.0084(18)
O5 0.093(2) 0.0327(13) 0.0696(18) 0.0016(13) 0.0092(15) -0.0057(14)
O6 0.361(9) 0.093(3) 0.101(3) 0.032(3) 0.066(4) 0.055(4)
O7 0.131(3) 0.079(2) 0.065(2) -0.0060(18) 0.0251(18) 0.003(2)
O8 0.0523(17) 0.0419(14) 0.091(2) -0.0031(14) 0.0093(14) 0.0025(13)
O9 0.077(2) 0.0381(14) 0.0691(17) 0.0005(13) 0.0019(14) 0.0006(14)
O10 0.0746(19) 0.0389(14) 0.0700(17) 0.0019(13) 0.0201(15) -0.0067(14)
O11 0.106(2) 0.0455(16) 0.085(2) -0.0145(16) 0.0384(18) -0.0021(17)
O12 0.081(2) 0.0300(13) 0.0780(19) 0.0038(13) 0.0121(15) 0.0017(13)
O13 0.244(6) 0.086(3) 0.081(2) 0.021(2) 0.026(3) 0.019(3)
O14 0.169(4) 0.062(2) 0.063(2) -0.0088(17) 0.017(2) -0.024(2)
O15 0.250(7) 0.069(3) 0.094(3) 0.005(2) 0.038(4) 0.030(4)
N1 0.051(2) 0.0352(15) 0.068(2) -0.0028(15) 0.0094(16) 0.0000(15)
N2 0.069(2) 0.0396(16) 0.0581(19) -0.0011(15) 0.0189(16) 0.0019(16)
N3 0.068(2) 0.0424(17) 0.071(2) 0.0015(17) 0.0225(18) -0.0033(17)
N4 0.073(2) 0.0352(16) 0.059(2) -0.0041(15) 0.0099(17) -0.0034(17)
N5 0.053(2) 0.0345(15) 0.0615(19) 0.0018(15) 0.0052(15) -0.0012(15)
N6 0.079(2) 0.0395(16) 0.0524(19) -0.0021(15) 0.0128(17) -0.0108(17)
N7 0.060(2) 0.0371(15) 0.0597(19) -0.0042(15) 0.0189(16) 0.0013(15)
N8 0.055(2) 0.0317(14) 0.0642(19) 0.0019(15) 0.0067(16) -0.0023(15)
C1 0.057(3) 0.070(3) 0.105(4) 0.001(3) -0.001(3) -0.002(3)
C2 0.061(3) 0.084(4) 0.164(6) 0.012(4) 0.005(3) 0.013(3)
C3 0.071(4) 0.099(4) 0.198(7) 0.025(5) 0.025(4) -0.019(3)
C4 0.130(6) 0.190(8) 0.117(5) -0.048(6) -0.029(4) 0.021(6)
C5 0.063(3) 0.048(2) 0.057(2) -0.001(2) 0.010(2) 0.006(2)
C6 0.054(2) 0.0358(17) 0.065(2) -0.0006(18) 0.0196(19) 0.0003(17)
C7 0.081(3) 0.058(2) 0.066(3) 0.009(2) 0.027(2) 0.005(2)
C8 0.059(3) 0.045(2) 0.095(3) 0.007(2) 0.017(2) -0.006(2)
C9 0.052(2) 0.0364(18) 0.056(2) -0.0030(17) 0.0130(18) -0.0023(18)
C10 0.089(3) 0.050(2) 0.050(2) 0.0010(19) 0.011(2) -0.003(2)
C11 0.119(5) 0.085(4) 0.054(3) -0.014(3) 0.009(3) -0.006(3)
C12 0.119(5) 0.058(3) 0.068(3) -0.007(2) -0.024(3) 0.007(3)
C13 0.102(5) 0.079(4) 0.148(6) 0.018(4) -0.017(4) 0.009(4)
C14 0.102(6) 0.117(6) 0.236(10) 0.007(6) 0.003(6) -0.006(5)
C15 0.100(6) 0.167(9) 0.205(10) -0.018(8) -0.020(5) 0.023(7)
C16 0.152(9) 0.118(7) 0.166(8) -0.045(6) -0.061(7) 0.050(7)
C17 0.170(7) 0.070(4) 0.099(4) -0.014(3) -0.045(5) 0.014(5)
C18 0.106(4) 0.063(3) 0.069(3) -0.005(2) 0.044(3) -0.004(3)
C19 0.076(3) 0.069(3) 0.080(3) -0.003(3) 0.037(3) -0.005(3)
C20 0.067(3) 0.060(3) 0.068(3) 0.007(2) 0.021(2) -0.012(2)
C21 0.064(3) 0.045(2) 0.060(2) 0.000(2) 0.011(2) -0.008(2)
C22 0.086(3) 0.052(2) 0.058(2) 0.007(2) 0.014(2) 0.005(2)
C23 0.089(3) 0.060(3) 0.066(3) 0.008(2) 0.016(2) 0.004(3)
C24 0.126(4) 0.088(4) 0.070(3) 0.006(3) 0.032(3) -0.003(3)
C25 0.135(5) 0.090(4) 0.076(3) -0.022(3) 0.030(3) -0.036(4)
C26 0.077(3) 0.041(2) 0.048(2) -0.0018(19) 0.019(2) -0.008(2)
C27 0.070(3) 0.049(2) 0.058(2) -0.005(2) 0.009(2) 0.005(2)
C28 0.073(3) 0.067(3) 0.077(3) -0.007(2) 0.007(2) -0.008(2)
C29 0.067(3) 0.062(3) 0.073(3) -0.001(2) 0.011(2) -0.019(2)
C30 0.099(4) 0.115(5) 0.084(4) 0.025(4) 0.020(3) -0.007(4)
C31 0.116(6) 0.250(12) 0.103(6) 0.047(6) 0.018(5) -0.060(7)
C32 0.145(8) 0.330(17) 0.078(5) -0.020(7) 0.046(5) -0.105(10)
C33 0.122(6) 0.159(7) 0.157(7) -0.053(6) 0.084(6) -0.032(5)
C34 0.081(4) 0.084(4) 0.118(4) -0.003(3) 0.035(3) -0.004(3)
C35 0.084(3) 0.063(3) 0.060(3) -0.009(2) 0.009(2) 0.000(2)
C36 0.101(4) 0.061(3) 0.065(3) -0.003(2) 0.014(2) 0.000(3)
C37 0.135(5) 0.064(3) 0.073(3) 0.017(3) 0.025(3) 0.010(3)
C38 0.170(7) 0.114(5) 0.074(4) -0.017(4) 0.051(4) -0.019(5)
C39 0.145(6) 0.168(7) 0.069(4) -0.032(4) 0.008(4) 0.039(5)
C40 0.059(3) 0.059(3) 0.087(3) -0.007(2) 0.002(2) 0.010(2)
C41 0.082(4) 0.080(4) 0.140(5) -0.031(4) 0.006(3) 0.031(3)
C42 0.060(3) 0.077(3) 0.166(5) -0.016(4) 0.021(3) 0.001(3)
C43 0.094(4) 0.111(5) 0.106(4) -0.013(4) -0.022(3) 0.004(4)
C44 0.063(3) 0.039(2) 0.058(2) -0.0055(19) 0.006(2) 0.001(2)
C45 0.056(3) 0.0354(18) 0.067(3) -0.0021(18) 0.016(2) 0.0010(18)
C46 0.058(3) 0.043(2) 0.115(4) 0.001(2) 0.017(2) 0.007(2)
C47 0.092(3) 0.057(2) 0.072(3) -0.016(2) 0.035(3) -0.010(2)
C48 0.057(2) 0.0341(17) 0.055(2) 0.0005(17) 0.0086(19) -0.0003(18)
C49 0.096(3) 0.044(2) 0.046(2) -0.0058(19) 0.014(2) -0.010(2)
C50 0.133(5) 0.070(3) 0.057(3) 0.001(2) 0.004(3) -0.004(3)
C51 0.139(6) 0.067(3) 0.064(3) 0.005(3) -0.017(3) -0.006(4)
C52 0.148(7) 0.119(6) 0.127(6) 0.041(5) -0.006(5) 0.045(6)
C53 0.175(10) 0.170(10) 0.174(8) 0.057(8) 0.006(7) 0.031(9)
C54 0.172(11) 0.211(16) 0.161(9) 0.000(10) -0.031(9) 0.078(11)
C55 0.231(13) 0.109(7) 0.203(11) -0.008(7) -0.089(11) 0.064(9)
C56 0.177(8) 0.074(4) 0.164(7) 0.010(4) -0.054(6) 0.019(5)
C57 0.123(4) 0.052(2) 0.061(3) -0.005(2) 0.035(3) -0.003(3)
C58 0.086(3) 0.054(2) 0.074(3) -0.006(2) 0.035(3) -0.001(2)
C59 0.065(3) 0.043(2) 0.070(3) -0.007(2) 0.023(2) 0.003(2)
C60 0.054(2) 0.0384(18) 0.058(2) -0.0006(18) 0.0095(18) 0.0023(18)
C61 0.071(3) 0.057(2) 0.055(2) 0.000(2) 0.006(2) -0.003(2)
C62 0.100(4) 0.082(3) 0.065(3) 0.012(3) -0.003(3) -0.017(3)
C63 0.091(4) 0.173(7) 0.119(5) -0.007(5) -0.019(4) 0.010(5)
C64 0.187(7) 0.117(5) 0.076(4) -0.030(4) -0.018(4) -0.036(5)
C65 0.068(3) 0.040(2) 0.049(2) -0.0031(18) 0.0169(19) 0.003(2)
C66 0.065(3) 0.0388(19) 0.068(3) 0.0034(19) 0.006(2) -0.006(2)
C67 0.057(3) 0.062(3) 0.092(3) 0.009(3) 0.011(2) 0.009(2)
C68 0.072(3) 0.064(3) 0.098(4) 0.000(3) 0.034(3) 0.015(3)
C69 0.133(5) 0.086(4) 0.108(5) 0.019(4) 0.055(4) 0.012(4)
C70 0.192(8) 0.135(7) 0.119(6) 0.030(6) 0.092(6) 0.040(6)
C71 0.148(6) 0.161(8) 0.083(5) 0.004(5) 0.042(4) 0.067(6)
C72 0.119(5) 0.140(6) 0.101(5) -0.018(5) 0.025(4) 0.034(5)
C73 0.096(4) 0.088(4) 0.100(4) -0.003(3) 0.024(3) 0.024(3)
C74 0.074(3) 0.051(2) 0.074(3) 0.005(2) -0.001(2) -0.007(2)
C75 0.092(3) 0.049(2) 0.061(3) 0.001(2) 0.004(2) -0.003(2)
C76 0.119(4) 0.056(3) 0.067(3) 0.007(3) 0.006(3) 0.000(3)
C77 0.191(7) 0.098(4) 0.059(3) -0.011(3) 0.024(3) -0.024(5)
C78 0.363(14) 0.113(6) 0.111(5) -0.054(5) 0.092(7) -0.071(7)
C79 0.149(9) 0.133(8) 0.321(16) 0.021(9) 0.005(10) 0.010(8)
C80 0.175(6) 0.045(2) 0.102(4) -0.025(2) 0.094(4) -0.043(3)

loop_
_atom_type_symbol
_atom_type_description
_atom_type_scat_dispersion_real
_atom_type_scat_dispersion_imag
_atom_type_scat_source
C C 0.0033 0.0016 'International Tables Vol C Tables 4.2.6.8 and 6.1.1.4'
H H 0.0000 0.0000 'International Tables Vol C Tables 4.2.6.8 and 6.1.1.4'
N N 0.0061 0.0033 'International Tables Vol C Tables 4.2.6.8 and 6.1.1.4'
O O 0.0106 0.0060 'International Tables Vol C Tables 4.2.6.8 and 6.1.1.4'

loop_
_geom_angle_atom_site_label_1
_geom_angle_atom_site_label_2
_geom_angle_atom_site_label_3
_geom_angle
C5 O1 C1 121.9(3)
C37 O7 C38 118.6(4)
C44 O8 C40 121.3(3)
C76 O14 C77 117.9(4)
C79 O15 H15A 109.5
C80 O16 H16A 112.5
C5 N1 C6 123.0(3)
C5 N1 H1 118.5
C6 N1 H1 118.5
C9 N2 C10 124.5(3)
C9 N2 H2 117.8
C10 N2 H2 117.7
C20 N3 C21 122.3(3)
C20 N3 H3 118.8
C21 N3 H3 118.8
C26 N4 C27 124.2(3)
C26 N4 H4 117.9
C27 N4 H4 117.9
C44 N5 C45 122.1(3)
C44 N5 H5 119.0
C45 N5 H5 118.9
C48 N6 C49 123.3(3)
C48 N6 H6 118.4
C49 N6 H6 118.4
C59 N7 C60 121.2(3)
C59 N7 H7 119.4
C60 N7 H7 119.4
C65 N8 C66 124.3(3)
C65 N8 H8 117.8
C66 N8 H8 117.8
O1 C1 C4 108.8(5)
O1 C1 C2 101.5(4)
C4 C1 C2 113.1(5)
O1 C1 C3 109.0(4)
C4 C1 C3 114.1(6)
C2 C1 C3 109.4(5)
C1 C2 H2A 109.5
C1 C2 H2B 109.5
H2A C2 H2B 109.5
C1 C2 H2C 109.4
H2A C2 H2C 109.5
H2B C2 H2C 109.5
C1 C3 H3A 109.5
C1 C3 H3B 109.5
H3A C3 H3B 109.5
C1 C3 H3C 109.4
H3A C3 H3C 109.5
H3B C3 H3C 109.5
C1 C4 H4A 109.5
C1 C4 H4B 109.4
H4A C4 H4B 109.5
C1 C4 H4C 109.5
H4A C4 H4C 109.5
H4B C4 H4C 109.5
O2 C5 O1 125.1(4)
O2 C5 N1 124.9(4)
O1 C5 N1 110.0(3)
N1 C6 C8 106.6(3)
N1 C6 C7 110.0(3)
C8 C6 C7 109.7(3)
N1 C6 C9 111.4(3)
C8 C6 C9 108.6(3)
C7 C6 C9 110.5(3)
C6 C7 H7A 109.5
C6 C7 H7B 109.5
H7A C7 H7B 109.5
C6 C7 H7C 109.5
H7A C7 H7C 109.5
H7B C7 H7C 109.5
C6 C8 H8A 109.5
C6 C8 H8B 109.5
H8A C8 H8B 109.5
C6 C8 H8C 109.5
H8A C8 H8C 109.5
H8B C8 H8C 109.5
O3 C9 N2 123.8(3)
O3 C9 C6 119.9(3)
N2 C9 C6 116.2(3)
N2 C10 C18 112.3(4)
N2 C10 C11 109.3(4)
C18 C10 C11 110.7(4)
N2 C10 H10 108.2
C18 C10 H10 108.2
C11 C10 H10 108.2
C12 C11 C10 115.0(4)
C12 C11 H11A 108.5
C10 C11 H11A 108.5
C12 C11 H11B 108.5
C10 C11 H11B 108.5
H11A C11 H11B 107.5
C17 C12 C13 113.3(7)
C17 C12 C11 123.1(6)
C13 C12 C11 123.4(5)
C14 C13 C12 123.1(6)
C14 C13 H13 118.5
C12 C13 H13 118.5
C13 C14 C15 118.6(9)
C13 C14 H14 120.7
C15 C14 H14 120.7
C16 C15 C14 120.8(10)
C16 C15 H15 119.6
C14 C15 H15 119.6
C17 C16 C15 118.6(9)
C17 C16 H16 120.7
C15 C16 H16 120.7
C16 C17 C12 125.4(8)
C16 C17 H17 117.3
C12 C17 H17 117.3
C10 C18 C19 115.5(3)
C10 C18 H18A 108.4
C19 C18 H18A 108.4
C10 C18 H18B 108.4
C19 C18 H18B 108.4
H18A C18 H18B 107.5
C20 C19 C18 113.2(4)
C20 C19 H19A 108.9
C18 C19 H19A 108.9
C20 C19 H19B 108.9
C18 C19 H19B 108.9
H19A C19 H19B 107.7
O4 C20 N3 121.3(4)
O4 C20 C19 123.1(4)
N3 C20 C19 115.6(4)
N3 C21 C22 108.0(3)
N3 C21 C26 113.4(3)
C22 C21 C26 110.2(3)
N3 C21 H21 108.3
C22 C21 H21 108.4
C26 C21 H21 108.3
C23 C22 C21 116.9(3)
C23 C22 H22A 108.1
C21 C22 H22A 108.1
C23 C22 H22B 108.1
C21 C22 H22B 108.1
H22A C22 H22B 107.3
C22 C23 C24 110.2(4)
C22 C23 C25 111.9(4)
C24 C23 C25 109.5(4)
C22 C23 H23 108.4
C24 C23 H23 108.4
C25 C23 H23 108.4
C23 C24 H24A 109.5
C23 C24 H24B 109.4
H24A C24 H24B 109.5
C23 C24 H24C 109.5
H24A C24 H24C 109.5
H24B C24 H24C 109.5
C23 C25 H25A 109.5
C23 C25 H25B 109.4
H25A C25 H25B 109.5
C23 C25 H25C 109.5
H25A C25 H25C 109.5
H25B C25 H25C 109.5
O5 C26 N4 121.8(4)
O5 C26 C21 119.8(4)
N4 C26 C21 118.4(3)
N4 C27 C28 110.3(3)
N4 C27 C35 110.1(3)
C28 C27 C35 110.9(4)
N4 C27 H27 108.5
C28 C27 H27 108.5
C35 C27 H27 108.5
C29 C28 C27 113.6(4)
C29 C28 H28A 108.9
C27 C28 H28A 108.8
C29 C28 H28B 108.8
C27 C28 H28B 108.8
H28A C28 H28B 107.7
C30 C29 C34 119.0(5)
C30 C29 C28 121.2(5)
C34 C29 C28 119.8(5)
C29 C30 C31 121.0(7)
C29 C30 H30 119.5
C31 C30 H30 119.5
C30 C31 C32 119.5(8)
C30 C31 H31 120.2
C32 C31 H31 120.3
C33 C32 C31 119.7(8)
C33 C32 H32 120.2
C31 C32 H32 120.1
C32 C33 C34 120.5(9)
C32 C33 H33 119.7
C34 C33 H33 119.8
C33 C34 C29 120.2(7)
C33 C34 H34 119.9
C29 C34 H34 119.9
C36 C35 C27 114.6(4)
C36 C35 H35A 108.6
C27 C35 H35A 108.6
C36 C35 H35B 108.6
C27 C35 H35B 108.6
H35A C35 H35B 107.6
C37 C36 C35 110.1(4)
C37 C36 H36A 109.7
C35 C36 H36A 109.6
C37 C36 H36B 109.6
C35 C36 H36B 109.6
H36A C36 H36B 108.2
O6 C37 O7 122.1(5)
O6 C37 C36 125.0(5)
O7 C37 C36 112.9(4)
O7 C38 C39 109.9(5)
O7 C38 H38A 109.7
C39 C38 H38A 109.7
O7 C38 H38B 109.6
C39 C38 H38B 109.7
H38A C38 H38B 108.2
C38 C39 H39A 109.5
C38 C39 H39B 109.5
H39A C39 H39B 109.5
C38 C39 H39C 109.5
H39A C39 H39C 109.5
H39B C39 H39C 109.5
O8 C40 C43 109.7(4)
O8 C40 C41 110.0(4)
C43 C40 C41 114.1(5)
O8 C40 C42 101.4(4)
C43 C40 C42 110.9(5)
C41 C40 C42 109.9(4)
C40 C41 H41A 109.5
C40 C41 H41B 109.5
H41A C41 H41B 109.5
C40 C41 H41C 109.5
H41A C41 H41C 109.5
H41B C41 H41C 109.5
C40 C42 H42A 109.5
C40 C42 H42B 109.5
H42A C42 H42B 109.5
C40 C42 H42C 109.5
H42A C42 H42C 109.5
H42B C42 H42C 109.5
C40 C43 H43A 109.5
C40 C43 H43B 109.5
H43A C43 H43B 109.5
C40 C43 H43C 109.5
H43A C43 H43C 109.5
H43B C43 H43C 109.5
O9 C44 N5 125.4(4)
O9 C44 O8 124.4(4)
N5 C44 O8 110.2(3)
N5 C45 C47 110.9(3)
N5 C45 C46 107.0(3)
C47 C45 C46 110.1(3)
N5 C45 C48 111.1(3)
C47 C45 C48 109.9(3)
C46 C45 C48 107.7(3)
C45 C46 H46A 109.5
C45 C46 H46B 109.5
H46A C46 H46B 109.5
C45 C46 H46C 109.5
H46A C46 H46C 109.5
H46B C46 H46C 109.5
C45 C47 H47A 109.5
C45 C47 H47B 109.5
H47A C47 H47B 109.5
C45 C47 H47C 109.5
H47A C47 H47C 109.5
H47B C47 H47C 109.5
O10 C48 N6 123.6(3)
O10 C48 C45 120.2(3)
N6 C48 C45 116.2(3)
N6 C49 C57 112.2(4)
N6 C49 C50 110.5(3)
C57 C49 C50 110.5(4)
N6 C49 H49 107.8
C57 C49 H49 107.8
C50 C49 H49 107.8
C51 C50 C49 115.6(4)
C51 C50 H50A 108.4
C49 C50 H50A 108.4
C51 C50 H50B 108.4
C49 C50 H50B 108.4
H50A C50 H50B 107.4
C52 C51 C56 117.4(8)
C52 C51 C50 119.9(6)
C56 C51 C50 122.7(8)
C51 C52 C53 121.4(9)
C51 C52 H52 119.3
C53 C52 H52 119.3
C54 C53 C52 118.4(12)
C54 C53 H53 120.8
C52 C53 H53 120.8
C55 C54 C53 121.4(14)
C55 C54 H54 119.3
C53 C54 H54 119.3
C54 C55 C56 120.3(12)
C54 C55 H55 119.9
C56 C55 H55 119.8
C51 C56 C55 121.2(10)
C51 C56 H56 119.4
C55 C56 H56 119.4
C58 C57 C49 116.3(3)
C58 C57 H57A 108.3
C49 C57 H57A 108.2
C58 C57 H57B 108.2
C49 C57 H57B 108.2
H57A C57 H57B 107.4
C59 C58 C57 113.4(4)
C59 C58 H58A 108.9
C57 C58 H58A 108.9
C59 C58 H58B 108.9
C57 C58 H58B 108.9
H58A C58 H58B 107.7
O11 C59 N7 122.5(4)
O11 C59 C58 121.5(4)
N7 C59 C58 116.0(3)
N7 C60 C65 113.2(3)
N7 C60 C61 109.6(3)
C65 C60 C61 109.7(3)
N7 C60 H60 108.1
C65 C60 H60 108.1
C61 C60 H60 108.1
C62 C61 C60 116.2(4)
C62 C61 H61A 108.2
C60 C61 H61A 108.2
C62 C61 H61B 108.2
C60 C61 H61B 108.2
H61A C61 H61B 107.4
C63 C62 C64 111.0(5)
C63 C62 C61 111.7(5)
C64 C62 C61 109.2(5)
C63 C62 H62 108.3
C64 C62 H62 108.2
C61 C62 H62 108.3
C62 C63 H63A 109.5
C62 C63 H63B 109.5
H63A C63 H63B 109.5
C62 C63 H63C 109.5
H63A C63 H63C 109.5
H63B C63 H63C 109.5
C62 C64 H64A 109.5
C62 C64 H64B 109.4
H64A C64 H64B 109.5
C62 C64 H64C 109.5
H64A C64 H64C 109.5
H64B C64 H64C 109.5
O12 C65 N8 123.2(4)
O12 C65 C60 119.3(4)
N8 C65 C60 117.3(3)
N8 C66 C74 109.5(3)
N8 C66 C67 110.1(3)
C74 C66 C67 113.6(3)
N8 C66 H66 107.8
C74 C66 H66 107.8
C67 C66 H66 107.8
C68 C67 C66 112.5(3)
C68 C67 H67A 109.1
C66 C67 H67A 109.1
C68 C67 H67B 109.1
C66 C67 H67B 109.1
H67A C67 H67B 107.8
C73 C68 C69 117.6(5)
C73 C68 C67 121.3(5)
C69 C68 C67 121.0(5)
C70 C69 C68 120.1(7)
C70 C69 H69 120.0
C68 C69 H69 119.9
C71 C70 C69 122.0(7)
C71 C70 H70 119.0
C69 C70 H70 118.9
C70 C71 C72 120.4(7)
C70 C71 H71 119.7
C72 C71 H71 119.9
C71 C72 C73 118.3(7)
C71 C72 H72 120.8
C73 C72 H72 120.9
C68 C73 C72 121.5(6)
C68 C73 H73 119.2
C72 C73 H73 119.3
C66 C74 C75 112.9(3)
C66 C74 H74A 109.0
C75 C74 H74A 109.0
C66 C74 H74B 109.0
C75 C74 H74B 109.0
H74A C74 H74B 107.8
C76 C75 C74 115.2(4)
C76 C75 H75A 108.5
C74 C75 H75A 108.5
C76 C75 H75B 108.5
C74 C75 H75B 108.5
H75A C75 H75B 107.5
O13 C76 O14 122.5(5)
O13 C76 C75 124.1(5)
O14 C76 C75 112.8(4)
C78 C77 O14 106.3(5)
C78 C77 H77A 110.5
O14 C77 H77A 110.5
C78 C77 H77B 110.5
O14 C77 H77B 110.4
H77A C77 H77B 108.7
C77 C78 H78A 109.5
C77 C78 H78B 109.5
H78A C78 H78B 109.5
C77 C78 H78C 109.5
H78A C78 H78C 109.5
H78B C78 H78C 109.5
O15 C79 H79A 109.5
O15 C79 H79B 109.5
H79A C79 H79B 109.5
O15 C79 H79C 109.5
H79A C79 H79C 109.5
H79B C79 H79C 109.5
O16 C80 H80A 110.0
O16 C80 H80B 108.1
H80A C80 H80B 109.5
O16 C80 H80C 110.3
H80A C80 H80C 109.5
H80B C80 H80C 109.5

loop_
_geom_bond_atom_site_label_1
_geom_bond_atom_site_label_2
_geom_bond_distance
O1 C5 1.344(5)
O1 C1 1.473(5)
O2 C5 1.214(5)
O3 C9 1.229(4)
O4 C20 1.233(5)
O5 C26 1.241(4)
O6 C37 1.193(6)
O7 C37 1.317(6)
O7 C38 1.452(6)
O8 C44 1.344(5)
O8 C40 1.478(5)
O9 C44 1.223(4)
O10 C48 1.227(4)
O11 C59 1.237(5)
O12 C65 1.246(4)
O13 C76 1.199(6)
O14 C76 1.309(6)
O14 C77 1.465(6)
O15 C79 1.156(10)
O15 H15A 0.8200
O16 C80 1.141(13)
O16 H16A 0.8381
N1 C5 1.345(5)
N1 C6 1.462(5)
N1 H1 0.8600
N2 C9 1.330(5)
N2 C10 1.464(5)
N2 H2 0.8600
N3 C20 1.337(5)
N3 C21 1.454(5)
N3 H3 0.8600
N4 C26 1.330(5)
N4 C27 1.461(5)
N4 H4 0.8600
N5 C44 1.326(5)
N5 C45 1.466(5)
N5 H5 0.8600
N6 C48 1.333(5)
N6 C49 1.456(5)
N6 H6 0.8600
N7 C59 1.323(5)
N7 C60 1.457(5)
N7 H7 0.8600
N8 C65 1.327(5)
N8 C66 1.439(5)
N8 H8 0.8600
C1 C4 1.487(8)
C1 C2 1.513(7)
C1 C3 1.516(8)
C2 H2A 0.9600
C2 H2B 0.9600
C2 H2C 0.9600
C3 H3A 0.9600
C3 H3B 0.9600
C3 H3C 0.9600
C4 H4A 0.9600
C4 H4B 0.9600
C4 H4C 0.9600
C6 C8 1.522(6)
C6 C7 1.533(5)
C6 C9 1.536(5)
C7 H7A 0.9600
C7 H7B 0.9600
C7 H7C 0.9600
C8 H8A 0.9600
C8 H8B 0.9600
C8 H8C 0.9600
C10 C18 1.498(6)
C10 C11 1.550(6)
C10 H10 0.9800
C11 C12 1.466(8)
C11 H11A 0.9700
C11 H11B 0.9700
C12 C17 1.395(9)
C12 C13 1.397(8)
C13 C14 1.378(10)
C13 H13 0.9300
C14 C15 1.383(12)
C14 H14 0.9300
C15 C16 1.350(13)
C15 H15 0.9300
C16 C17 1.346(12)
C16 H16 0.9300
C17 H17 0.9300
C18 C19 1.522(7)
C18 H18A 0.9700
C18 H18B 0.9700
C19 C20 1.504(6)
C19 H19A 0.9700
C19 H19B 0.9700
C21 C22 1.528(5)
C21 C26 1.529(6)
C21 H21 0.9800
C22 C23 1.507(6)
C22 H22A 0.9700
C22 H22B 0.9700
C23 C24 1.518(6)
C23 C25 1.546(7)
C23 H23 0.9800
C24 H24A 0.9600
C24 H24B 0.9600
C24 H24C 0.9600
C25 H25A 0.9600
C25 H25B 0.9600
C25 H25C 0.9600
C27 C28 1.525(6)
C27 C35 1.527(6)
C27 H27 0.9800
C28 C29 1.491(6)
C28 H28A 0.9700
C28 H28B 0.9700
C29 C30 1.353(7)
C29 C34 1.392(7)
C30 C31 1.367(10)
C30 H30 0.9300
C31 C32 1.393(15)
C31 H31 0.9300
C32 C33 1.351(14)
C32 H32 0.9300
C33 C34 1.367(9)
C33 H33 0.9300
C34 H34 0.9300
C35 C36 1.519(7)
C35 H35A 0.9700
C35 H35B 0.9700
C36 C37 1.485(7)
C36 H36A 0.9700
C36 H36B 0.9700
C38 C39 1.474(9)
C38 H38A 0.9700
C38 H38B 0.9700
C39 H39A 0.9600
C39 H39B 0.9600
C39 H39C 0.9600
C40 C43 1.486(7)
C40 C41 1.509(6)
C40 C42 1.512(7)
C41 H41A 0.9600
C41 H41B 0.9600
C41 H41C 0.9600
C42 H42A 0.9600
C42 H42B 0.9600
C42 H42C 0.9600
C43 H43A 0.9600
C43 H43B 0.9600
C43 H43C 0.9600
C45 C47 1.516(6)
C45 C46 1.533(6)
C45 C48 1.538(5)
C46 H46A 0.9600
C46 H46B 0.9600
C46 H46C 0.9600
C47 H47A 0.9600
C47 H47B 0.9600
C47 H47C 0.9600
C49 C57 1.519(7)
C49 C50 1.539(6)
C49 H49 0.9800
C50 C51 1.485(8)
C50 H50A 0.9700
C50 H50B 0.9700
C51 C52 1.353(10)
C51 C56 1.366(9)
C52 C53 1.398(13)
C52 H52 0.9300
C53 C54 1.365(16)
C53 H53 0.9300
C54 C55 1.296(17)
C54 H54 0.9300
C55 C56 1.390(15)
C55 H55 0.9300
C56 H56 0.9300
C57 C58 1.517(7)
C57 H57A 0.9700
C57 H57B 0.9700
C58 C59 1.511(6)
C58 H58A 0.9700
C58 H58B 0.9700
C60 C65 1.514(6)
C60 C61 1.525(5)
C60 H60 0.9800
C61 C62 1.520(6)
C61 H61A 0.9700
C61 H61B 0.9700
C62 C63 1.507(8)
C62 C64 1.518(8)
C62 H62 0.9800
C63 H63A 0.9600
C63 H63B 0.9600
C63 H63C 0.9600
C64 H64A 0.9600
C64 H64B 0.9600
C64 H64C 0.9600
C66 C74 1.510(6)
C66 C67 1.528(6)
C66 H66 0.9800
C67 C68 1.488(7)
C67 H67A 0.9700
C67 H67B 0.9700
C68 C73 1.371(8)
C68 C69 1.389(7)
C69 C70 1.367(10)
C69 H69 0.9300
C70 C71 1.318(11)
C70 H70 0.9300
C71 C72 1.380(11)
C71 H71 0.9300
C72 C73 1.392(8)
C72 H72 0.9300
C73 H73 0.9300
C74 C75 1.511(6)
C74 H74A 0.9700
C74 H74B 0.9700
C75 C76 1.476(6)
C75 H75A 0.9700
C75 H75B 0.9700
C77 C78 1.460(10)
C77 H77A 0.9700
C77 H77B 0.9700
C78 H78A 0.9600
C78 H78B 0.9600
C78 H78C 0.9600
C79 H79A 0.9600
C79 H79B 0.9600
C79 H79C 0.9600
C80 H80A 0.9600
C80 H80B 0.9600
C80 H80C 0.9600
